data_1575127
loop_
_publ_author_name
'Meyer, Fabio'
'Siumbeli, Arina'
'Dost&#xe1;l, Libor'
'Hupf, Emanuel'
'Beckmann, Jens'

_publ_section_title
;
 Nature of the heavy formal double bonds As[double bond, length as
 m-dash]Ch, Sb[double bond, length as m-dash]Ch and Bi[double bond, length
 as m-dash]Ch (Ch = S, Se, Te) in NCN-pincer supported arsinidene,
 stibinidene and bismuthinidene chalcogenides.
;
_journal_issue 35
_journal_name_full 'Chemical science'
_journal_page_first 16232
_journal_page_last 16239
_journal_paper_doi 10.1039/d5sc03320a
_journal_volume 16
_journal_year 2025
_chemical_formula_moiety 'C48 H45 N2 P2 Sb, C4 H8 Al Cl3 O, 0.75(C4 H8 O)'
_chemical_formula_sum 'C55 H59 Al Cl3 N2 O1.75 P2 Sb'
_chemical_formula_weight 1093.06
_space_group_crystal_system orthorhombic
_space_group_IT_number 61
_space_group_name_Hall '-P 2ac 2ab'
_space_group_name_H-M_alt 'P b c a'
_atom_sites_solution_hydrogens geom
_atom_sites_solution_primary dual
_audit_creation_date 2024-10-25
_audit_creation_method
;
Olex2 1.5
(compiled 2024.02.16 svn.r378c4104 for OlexSys, GUI svn.r6928)
;
_audit_update_record
;
2025-04-25 deposited with the CCDC.	2025-07-18 downloaded from the CCDC.
;
_cell_angle_alpha 90
_cell_angle_beta 90
_cell_angle_gamma 90
_cell_formula_units_Z 8
_cell_length_a 24.7633(6)
_cell_length_b 16.3853(4)
_cell_length_c 26.2160(4)
_cell_measurement_reflns_used 9863
_cell_measurement_temperature 100.00
_cell_measurement_theta_max 31.01
_cell_measurement_theta_min 2.20
_cell_volume 10637.2(4)
_computing_molecular_graphics 'Olex2 1.5 (Dolomanov et al., 2009)'
_computing_publication_material 'Olex2 1.5 (Dolomanov et al., 2009)'
_computing_structure_refinement 'SHELXL 2016/4 (Sheldrick, 2015)'
_computing_structure_solution 'SHELXT 2018/2 (Sheldrick, 2018)'
_diffrn_ambient_temperature 100.00
_diffrn_measured_fraction_theta_full 0.999
_diffrn_measured_fraction_theta_max 0.999
_diffrn_measurement_device_type 'Bruker Venture D8'
_diffrn_measurement_method '\f and \w scans'
_diffrn_radiation_type MoK\a
_diffrn_radiation_wavelength 0.71073
_diffrn_reflns_av_R_equivalents 0.0679
_diffrn_reflns_av_unetI/netI 0.0543
_diffrn_reflns_Laue_measured_fraction_full 0.999
_diffrn_reflns_Laue_measured_fraction_max 0.999
_diffrn_reflns_limit_h_max 28
_diffrn_reflns_limit_h_min -32
_diffrn_reflns_limit_k_max 19
_diffrn_reflns_limit_k_min -21
_diffrn_reflns_limit_l_max 34
_diffrn_reflns_limit_l_min -33
_diffrn_reflns_number 66916
_diffrn_reflns_point_group_measured_fraction_full 0.999
_diffrn_reflns_point_group_measured_fraction_max 0.999
_diffrn_reflns_theta_full 25.242
_diffrn_reflns_theta_max 27.504
_diffrn_reflns_theta_min 2.062
_diffrn_standards_number 0
_exptl_absorpt_coefficient_mu 0.787
_exptl_absorpt_correction_T_max 0.7471
_exptl_absorpt_correction_T_min 0.6362
_exptl_absorpt_correction_type multi-scan
_exptl_absorpt_process_details
;
SADABS-2016/2 (Bruker,2016/2) was used for absorption correction.
wR2(int) was 0.0603 before and 0.0440 after correction.
The Ratio of minimum to maximum transmission is 0.8516.
The \l/2 correction factor is Not present.
;
_exptl_crystal_colour red
_exptl_crystal_density_diffrn 1.365
_exptl_crystal_description block
_exptl_crystal_F_000 4496
_exptl_crystal_size_max 0.16
_exptl_crystal_size_mid 0.13
_exptl_crystal_size_min 0.11
_refine_diff_density_max 1.216
_refine_diff_density_min -0.887
_refine_diff_density_rms 0.104
_refine_ls_extinction_method none
_refine_ls_goodness_of_fit_ref 1.084
_refine_ls_hydrogen_treatment constr
_refine_ls_matrix_type full
_refine_ls_number_parameters 620
_refine_ls_number_reflns 12226
_refine_ls_number_restraints 3
_refine_ls_restrained_S_all 1.084
_refine_ls_R_factor_all 0.0802
_refine_ls_R_factor_gt 0.0573
_refine_ls_shift/su_max 0.001
_refine_ls_shift/su_mean 0.000
_refine_ls_structure_factor_coef Fsqd
_refine_ls_weighting_details 'w=1/[\s^2^(Fo^2^)+(0.0545P)^2^+18.4957P] where P=(Fo^2^+2Fc^2^)/3'
_refine_ls_weighting_scheme calc
_refine_ls_wR_factor_gt 0.1301
_refine_ls_wR_factor_ref 0.1379
_reflns_Friedel_coverage 0.000
_reflns_number_gt 9395
_reflns_number_total 12226
_reflns_threshold_expression 'I > 2\s(I)'
_cod_data_source_file d5sc03320a3.cif
_cod_data_source_block siumbelia230614_0ma
_cod_depositor_comments 'Adding full bibliography for 1575122--1575132.cif.'
_cod_database_code 1575127
_shelx_shelxl_version_number 2016/4
_shelx_space_group_comment
;
The symmetry employed for this shelxl refinement is uniquely defined
by the following loop, which should always be used as a source of
symmetry information in preference to the above space-group names.
They are only intended as comments.
;
_olex2_refinement_description
;
1. Fixed Uiso
 At 1.2 times of:
  All C(H) groups, All C(H,H) groups
 At 1.5 times of:
  All C(H,H,H) groups
2. Restrained distances
 Sb1-N1 \\sim Sb2-N1
 with sigma of 0.02
 Sb1-N2 \\sim Sb2-N2
 with sigma of 0.02
 Sb1-C10 \\sim Sb2-C10
 with sigma of 0.02
3. Others
 Sof(Sb2)=1-FVAR(1)
 Sof(Sb1)=FVAR(1)
 Fixed Sof: O2(0.75) C8(0.75) H8A(0.75) H8B(0.75) C7(0.75) H7A(0.75) H7B(0.75)
 C6(0.75) H6A(0.75) H6B(0.75) C5(0.75) H5A(0.75) H5B(0.75)
4.a Secondary CH2 refined with riding coordinates:
 C4(H4A,H4B), C1(H1A,H1B), C2(H2A,H2B), C8(H8A,H8B), C3(H3A,H3B), C7(H7A,H7B),
 C6(H6A,H6B), C5(H5A,H5B)
4.b Aromatic/amide H refined with riding coordinates:
 C14(H14), C12(H12), C13(H13), C31(H31), C64(H64), C51(H51), C21(H21),
 C25(H25), C55(H55), C52(H52), C35(H35), C62(H62), C22(H22), C54(H54), C74(H74),
  C24(H24), C53(H53), C32(H32), C33(H33), C41(H41), C23(H23), C72(H72),
 C44(H44), C34(H34), C45(H45), C43(H43), C42(H42)
4.c Idealised Me refined as rotating group:
 C66(H66A,H66B,H66C), C68(H68A,H68B,H68C), C76(H76A,H76B,H76C), C67(H67A,H67B,
 H67C), C78(H78A,H78B,H78C), C77(H77A,H77B,H77C)
;
_olex2_submission_special_instructions 'No special instructions were received'

loop_
_space_group_symop_operation_xyz
'x, y, z'
'-x+1/2, -y, z+1/2'
'-x, y+1/2, -z+1/2'
'x+1/2, -y+1/2, -z'
'-x, -y, -z'
'x-1/2, y, -z-1/2'
'x, -y-1/2, z-1/2'
'-x-1/2, y-1/2, z'

loop_
_atom_site_label
_atom_site_type_symbol
_atom_site_fract_x
_atom_site_fract_y
_atom_site_fract_z
_atom_site_U_iso_or_equiv
_atom_site_adp_type
_atom_site_occupancy
_atom_site_site_symmetry_order
_atom_site_calc_flag
_atom_site_refinement_flags_posn
_atom_site_refinement_flags_adp
_atom_site_refinement_flags_occupancy
_atom_site_disorder_assembly
_atom_site_disorder_group
Sb1 Sb 0.43678(8) 0.47720(13) 0.31207(5) 0.0201(3) Uani 0.753(13) 1 d D . P A 1
Cl2 Cl 0.56553(4) 0.28266(6) 0.39778(4) 0.0343(2) Uani 1 1 d . . . . .
Cl3 Cl 0.70415(4) 0.24843(7) 0.45937(4) 0.0406(3) Uani 1 1 d . . . . .
Cl1 Cl 0.57362(4) 0.16005(7) 0.52408(4) 0.0389(3) Uani 1 1 d . . . . .
Al1 Al 0.61680(6) 0.20249(8) 0.45136(5) 0.0372(3) Uani 1 1 d . . . . .
N1 N 0.51556(12) 0.54664(18) 0.30232(10) 0.0210(6) Uani 1 1 d D . . . .
O1 O 0.62489(13) 0.09776(17) 0.41091(10) 0.0377(7) Uani 1 1 d . . . . .
N2 N 0.36605(12) 0.41410(19) 0.35400(11) 0.0244(7) Uani 1 1 d D . . . .
C14 C 0.42158(15) 0.5275(2) 0.47778(13) 0.0234(7) Uani 1 1 d . . . . .
H14 H 0.398117 0.510731 0.504459 0.028 Uiso 1 1 calc R U . . .
C12 C 0.49805(15) 0.6041(2) 0.44933(13) 0.0215(7) Uani 1 1 d . . . . .
H12 H 0.527004 0.640473 0.456237 0.026 Uiso 1 1 calc R U . . .
C30 C 0.60360(15) 0.5697(2) 0.37324(13) 0.0235(7) Uani 1 1 d . . . . .
C11 C 0.49119(14) 0.5732(2) 0.40037(12) 0.0194(7) Uani 1 1 d . . . . .
C10 C 0.44879(14) 0.5196(2) 0.38906(12) 0.0191(7) Uani 1 1 d D . . . .
C50 C 0.37542(15) 0.3380(2) 0.45333(13) 0.0228(7) Uani 1 1 d . . . . .
C13 C 0.46312(15) 0.5823(2) 0.48789(13) 0.0243(8) Uani 1 1 d . . . . .
H13 H 0.467387 0.604456 0.521127 0.029 Uiso 1 1 calc R U . . .
C31 C 0.61123(16) 0.4870(2) 0.38542(13) 0.0286(8) Uani 1 1 d . . . . .
H31 H 0.582648 0.449201 0.380456 0.034 Uiso 1 1 calc R U . . .
C20 C 0.53948(15) 0.7074(2) 0.34097(13) 0.0226(7) Uani 1 1 d . . . . .
C60 C 0.53062(15) 0.5554(2) 0.24973(13) 0.0234(7) Uani 1 1 d . . . . .
C64 C 0.58034(18) 0.5074(3) 0.17660(15) 0.0327(9) Uani 1 1 d . . . . .
H64 H 0.608150 0.474284 0.162633 0.039 Uiso 1 1 calc R U . . .
O2 O 0.38509(16) 0.6817(2) 0.33646(14) 0.0352(9) Uani 0.75 1 d . . P . .
C15 C 0.41430(14) 0.4973(2) 0.42859(13) 0.0198(7) Uani 1 1 d . . . . .
C61 C 0.50119(16) 0.6074(2) 0.21741(14) 0.0278(8) Uani 1 1 d . . . . .
C51 C 0.42712(15) 0.3050(2) 0.44817(14) 0.0256(8) Uani 1 1 d . . . . .
H51 H 0.451557 0.327549 0.424057 0.031 Uiso 1 1 calc R U . . .
C21 C 0.50428(16) 0.7589(2) 0.36666(13) 0.0250(8) Uani 1 1 d . . . . .
H21 H 0.480405 0.737320 0.391626 0.030 Uiso 1 1 calc R U . . .
C25 C 0.57492(16) 0.7395(2) 0.30425(13) 0.0268(8) Uani 1 1 d . . . . .
H25 H 0.599124 0.704694 0.286431 0.032 Uiso 1 1 calc R U . . .
C63 C 0.55028(18) 0.5563(2) 0.14432(14) 0.0329(9) Uani 1 1 d . . . . .
C55 C 0.33965(17) 0.3039(2) 0.48827(14) 0.0289(8) Uani 1 1 d . . . . .
H55 H 0.304462 0.326028 0.492306 0.035 Uiso 1 1 calc R U . . .
C65 C 0.57101(16) 0.5053(2) 0.22935(15) 0.0301(8) Uani 1 1 d . . . . .
C52 C 0.44284(17) 0.2398(2) 0.47792(16) 0.0316(9) Uani 1 1 d . . . . .
H52 H 0.478216 0.218065 0.474553 0.038 Uiso 1 1 calc R U . . .
C35 C 0.64533(16) 0.6248(3) 0.38140(15) 0.0321(9) Uani 1 1 d . . . . .
H35 H 0.640371 0.680883 0.373539 0.039 Uiso 1 1 calc R U . . .
C71 C 0.29301(16) 0.4295(3) 0.29169(15) 0.0335(9) Uani 1 1 d . . . . .
C62 C 0.51147(18) 0.6064(2) 0.16548(15) 0.0330(9) Uani 1 1 d . . . . .
H62 H 0.491206 0.641319 0.143766 0.040 Uiso 1 1 calc R U . . .
C22 C 0.50393(17) 0.8414(2) 0.35593(14) 0.0304(9) Uani 1 1 d . . . . .
H22 H 0.480021 0.876629 0.373810 0.037 Uiso 1 1 calc R U . . .
C40 C 0.29720(15) 0.4672(3) 0.43552(14) 0.0290(8) Uani 1 1 d . . . . .
C70 C 0.32789(16) 0.3783(2) 0.31937(13) 0.0261(8) Uani 1 1 d . . . . .
C54 C 0.35577(18) 0.2372(2) 0.51719(15) 0.0325(9) Uani 1 1 d . . . . .
H54 H 0.331034 0.212873 0.540337 0.039 Uiso 1 1 calc R U . . .
C74 C 0.29649(19) 0.2642(3) 0.26985(16) 0.0420(11) Uani 1 1 d . . . . .
H74 H 0.296964 0.207348 0.262857 0.050 Uiso 1 1 calc R U . . .
C24 C 0.57410(18) 0.8218(2) 0.29447(15) 0.0329(9) Uani 1 1 d . . . . .
H24 H 0.598536 0.844117 0.270257 0.039 Uiso 1 1 calc R U . . .
C53 C 0.40713(18) 0.2059(2) 0.51276(15) 0.0332(9) Uani 1 1 d . . . . .
H53 H 0.418084 0.161333 0.533474 0.040 Uiso 1 1 calc R U . . .
C32 C 0.66021(18) 0.4605(3) 0.40460(16) 0.0383(10) Uani 1 1 d . . . . .
H32 H 0.665548 0.404523 0.412539 0.046 Uiso 1 1 calc R U . . .
C66 C 0.45814(19) 0.6638(3) 0.23760(15) 0.0366(10) Uani 1 1 d . . . . .
H66A H 0.473782 0.699853 0.263515 0.055 Uiso 1 1 calc R U . . .
H66B H 0.429004 0.631525 0.252860 0.055 Uiso 1 1 calc R U . . .
H66C H 0.443628 0.696723 0.209559 0.055 Uiso 1 1 calc R U . . .
C75 C 0.32959(17) 0.2946(3) 0.30847(14) 0.0327(9) Uani 1 1 d . . . . .
C33 C 0.70143(18) 0.5165(3) 0.41213(16) 0.0418(11) Uani 1 1 d . . . . .
H33 H 0.735126 0.498268 0.425161 0.050 Uiso 1 1 calc R U . . .
C68 C 0.6029(2) 0.4472(3) 0.26178(17) 0.0497(13) Uani 1 1 d . . . . .
H68A H 0.624011 0.410770 0.239805 0.074 Uiso 1 1 calc R U . . .
H68B H 0.578191 0.414720 0.282782 0.074 Uiso 1 1 calc R U . . .
H68C H 0.627372 0.478054 0.283939 0.074 Uiso 1 1 calc R U . . .
C76 C 0.2888(2) 0.5188(3) 0.30269(17) 0.0445(11) Uani 1 1 d . . . . .
H76A H 0.273845 0.526759 0.336953 0.067 Uiso 1 1 calc R U . . .
H76B H 0.264961 0.544524 0.277516 0.067 Uiso 1 1 calc R U . . .
H76C H 0.324699 0.543675 0.300798 0.067 Uiso 1 1 calc R U . . .
C73 C 0.26280(19) 0.3144(3) 0.24121(16) 0.0475(13) Uani 1 1 d . . . . .
C41 C 0.29228(18) 0.5442(3) 0.45778(17) 0.0391(10) Uani 1 1 d . . . . .
H41 H 0.323622 0.576130 0.463930 0.047 Uiso 1 1 calc R U . . .
C23 C 0.53802(18) 0.8729(2) 0.31949(14) 0.0327(9) Uani 1 1 d . . . . .
H23 H 0.536907 0.929418 0.311465 0.039 Uiso 1 1 calc R U . . .
C72 C 0.26146(18) 0.3960(3) 0.25317(15) 0.0409(11) Uani 1 1 d . . . . .
H72 H 0.238090 0.430821 0.234407 0.049 Uiso 1 1 calc R U . . .
C44 C 0.20057(18) 0.4524(3) 0.44244(18) 0.0446(11) Uani 1 1 d . . . . .
H44 H 0.168795 0.420867 0.437427 0.053 Uiso 1 1 calc R U . . .
C34 C 0.69453(18) 0.5979(3) 0.40112(16) 0.0419(11) Uani 1 1 d . . . . .
H34 H 0.723063 0.635527 0.406908 0.050 Uiso 1 1 calc R U . . .
C45 C 0.25088(17) 0.4207(3) 0.42797(16) 0.0363(10) Uani 1 1 d . . . . .
H45 H 0.253337 0.367907 0.413149 0.044 Uiso 1 1 calc R U . . .
C4 C 0.6536(2) 0.0967(3) 0.36315(16) 0.0411(11) Uani 1 1 d . . . . .
H4A H 0.690200 0.119971 0.367438 0.049 Uiso 1 1 calc R U . . .
H4B H 0.634014 0.129185 0.337233 0.049 Uiso 1 1 calc R U . . .
C67 C 0.5597(2) 0.5555(3) 0.08760(16) 0.0462(12) Uani 1 1 d . . . . .
H67A H 0.588970 0.593359 0.079113 0.069 Uiso 1 1 calc R U . . .
H67B H 0.526601 0.572342 0.069998 0.069 Uiso 1 1 calc R U . . .
H67C H 0.569613 0.500252 0.076745 0.069 Uiso 1 1 calc R U . . .
C78 C 0.3669(2) 0.2377(3) 0.33670(18) 0.0467(12) Uani 1 1 d . . . . .
H78A H 0.403002 0.262105 0.338751 0.070 Uiso 1 1 calc R U . . .
H78B H 0.369076 0.185567 0.318476 0.070 Uiso 1 1 calc R U . . .
H78C H 0.353015 0.228391 0.371200 0.070 Uiso 1 1 calc R U . . .
C43 C 0.1971(2) 0.5277(3) 0.46353(19) 0.0494(12) Uani 1 1 d . . . . .
H43 H 0.162682 0.548169 0.473262 0.059 Uiso 1 1 calc R U . . .
C1 C 0.6030(2) 0.0174(3) 0.42045(17) 0.0437(11) Uani 1 1 d . . . . .
H1A H 0.566488 0.011749 0.405517 0.052 Uiso 1 1 calc R U . . .
H1B H 0.601061 0.006054 0.457499 0.052 Uiso 1 1 calc R U . . .
C2 C 0.6425(2) -0.0388(3) 0.39459(18) 0.0436(11) Uani 1 1 d . . . . .
H2A H 0.625614 -0.091865 0.386100 0.052 Uiso 1 1 calc R U . . .
H2B H 0.674693 -0.048510 0.416203 0.052 Uiso 1 1 calc R U . . .
C42 C 0.2416(2) 0.5744(3) 0.47105(19) 0.0502(13) Uani 1 1 d . . . . .
H42 H 0.238233 0.627507 0.485288 0.060 Uiso 1 1 calc R U . . .
C8 C 0.3574(2) 0.6735(3) 0.38334(19) 0.0292(11) Uani 0.75 1 d . . P . .
H8A H 0.382627 0.682084 0.412166 0.035 Uiso 0.75 1 calc R U P . .
H8B H 0.341770 0.618121 0.386318 0.035 Uiso 0.75 1 calc R U P . .
C3 C 0.6571(2) 0.0084(3) 0.34680(19) 0.0539(14) Uani 1 1 d . . . . .
H3A H 0.694045 -0.005274 0.335183 0.065 Uiso 1 1 calc R U . . .
H3B H 0.631300 -0.003258 0.318899 0.065 Uiso 1 1 calc R U . . .
C7 C 0.3135(2) 0.7365(3) 0.3845(2) 0.0328(12) Uani 0.75 1 d . . P . .
H7A H 0.306931 0.756554 0.419537 0.039 Uiso 0.75 1 calc R U P . .
H7B H 0.279361 0.714852 0.370164 0.039 Uiso 0.75 1 calc R U P . .
C6 C 0.3371(2) 0.8024(3) 0.3509(2) 0.0350(13) Uani 0.75 1 d . . P . .
H6A H 0.308594 0.837031 0.335751 0.042 Uiso 0.75 1 calc R U P . .
H6B H 0.362807 0.837229 0.370017 0.042 Uiso 0.75 1 calc R U P . .
C77 C 0.2300(2) 0.2802(5) 0.1971(2) 0.0721(19) Uani 1 1 d . . . . .
H77A H 0.194957 0.307713 0.195568 0.108 Uiso 1 1 calc R U . . .
H77B H 0.224509 0.221497 0.202158 0.108 Uiso 1 1 calc R U . . .
H77C H 0.249558 0.289166 0.165040 0.108 Uiso 1 1 calc R U . . .
C5 C 0.3651(3) 0.7529(4) 0.3115(2) 0.0444(16) Uani 0.75 1 d . . P . .
H5A H 0.339707 0.737693 0.283980 0.053 Uiso 0.75 1 calc R U P . .
H5B H 0.395309 0.784322 0.296365 0.053 Uiso 0.75 1 calc R U P . .
P2 P 0.36088(4) 0.42628(6) 0.41435(3) 0.02100(19) Uani 1 1 d . . . . .
P1 P 0.53787(4) 0.59848(5) 0.35003(3) 0.01884(18) Uani 1 1 d . . . . .
Sb2 Sb 0.4486(4) 0.4539(8) 0.3193(2) 0.0322(14) Uani 0.247(13) 1 d D . P A 2

loop_
_atom_site_aniso_label
_atom_site_aniso_U_11
_atom_site_aniso_U_22
_atom_site_aniso_U_33
_atom_site_aniso_U_23
_atom_site_aniso_U_13
_atom_site_aniso_U_12
Sb1 0.0167(4) 0.0201(5) 0.0234(2) -0.0028(2) -0.0010(2) -0.0020(3)
Cl2 0.0327(6) 0.0312(5) 0.0390(5) -0.0005(4) -0.0033(4) -0.0015(4)
Cl3 0.0259(6) 0.0384(6) 0.0575(6) -0.0014(5) -0.0055(5) 0.0029(5)
Cl1 0.0345(6) 0.0473(6) 0.0350(5) 0.0057(4) 0.0057(4) 0.0121(5)
Al1 0.0350(8) 0.0344(7) 0.0423(7) -0.0025(5) 0.0014(5) 0.0020(6)
N1 0.0168(16) 0.0215(15) 0.0248(14) -0.0043(11) 0.0033(11) -0.0030(12)
O1 0.052(2) 0.0221(15) 0.0391(15) -0.0037(11) 0.0118(13) -0.0037(13)
N2 0.0154(16) 0.0269(17) 0.0309(15) -0.0041(12) -0.0019(12) -0.0057(13)
C14 0.0206(19) 0.0234(19) 0.0263(16) 0.0015(13) 0.0021(13) 0.0029(15)
C12 0.020(2) 0.0152(17) 0.0294(17) -0.0007(13) -0.0041(13) -0.0026(14)
C30 0.021(2) 0.0237(19) 0.0258(17) 0.0012(13) 0.0004(14) 0.0015(15)
C11 0.0171(18) 0.0149(17) 0.0261(16) 0.0026(12) 0.0010(13) 0.0042(13)
C10 0.0154(18) 0.0167(17) 0.0251(16) -0.0024(12) 0.0001(12) 0.0030(13)
C50 0.020(2) 0.0171(18) 0.0317(17) -0.0018(13) -0.0043(14) -0.0033(14)
C13 0.027(2) 0.0196(18) 0.0262(17) -0.0010(13) -0.0024(14) -0.0014(15)
C31 0.025(2) 0.032(2) 0.0287(18) 0.0042(15) 0.0028(15) 0.0041(17)
C20 0.025(2) 0.0171(18) 0.0252(16) -0.0005(12) -0.0017(14) -0.0001(15)
C60 0.020(2) 0.0228(19) 0.0274(17) -0.0058(13) 0.0031(14) -0.0045(15)
C64 0.030(2) 0.029(2) 0.039(2) -0.0098(16) 0.0124(17) -0.0010(17)
O2 0.039(2) 0.028(2) 0.0381(19) 0.0046(15) 0.0071(17) 0.0156(17)
C15 0.0148(18) 0.0159(17) 0.0286(17) 0.0028(12) -0.0037(13) 0.0028(13)
C61 0.027(2) 0.025(2) 0.0308(18) -0.0069(14) 0.0016(15) 0.0007(16)
C51 0.018(2) 0.0225(19) 0.0365(19) -0.0021(14) -0.0034(14) -0.0035(15)
C21 0.028(2) 0.0210(19) 0.0259(17) 0.0015(13) 0.0015(14) 0.0008(15)
C25 0.026(2) 0.027(2) 0.0275(17) 0.0003(14) 0.0049(14) 0.0014(16)
C63 0.041(3) 0.025(2) 0.033(2) -0.0030(15) 0.0084(17) -0.0092(18)
C55 0.024(2) 0.025(2) 0.037(2) -0.0012(15) 0.0041(15) -0.0001(16)
C65 0.026(2) 0.028(2) 0.037(2) -0.0057(15) 0.0040(16) 0.0020(16)
C52 0.023(2) 0.022(2) 0.050(2) -0.0066(16) -0.0092(17) -0.0011(16)
C35 0.022(2) 0.035(2) 0.040(2) -0.0003(16) -0.0033(16) -0.0060(17)
C71 0.021(2) 0.044(3) 0.035(2) -0.0002(17) -0.0005(16) -0.0057(19)
C62 0.040(3) 0.025(2) 0.034(2) 0.0028(15) 0.0006(17) -0.0007(18)
C22 0.034(2) 0.025(2) 0.0325(19) -0.0016(15) 0.0045(16) 0.0058(17)
C40 0.017(2) 0.036(2) 0.0340(19) 0.0053(16) 0.0018(15) 0.0004(17)
C70 0.022(2) 0.031(2) 0.0248(17) -0.0055(14) -0.0003(14) -0.0069(16)
C54 0.040(3) 0.022(2) 0.036(2) 0.0023(15) 0.0037(17) -0.0059(18)
C74 0.038(3) 0.047(3) 0.041(2) -0.0183(19) 0.0041(19) -0.014(2)
C24 0.035(3) 0.029(2) 0.0350(19) 0.0090(15) 0.0097(17) -0.0031(18)
C53 0.041(3) 0.0181(19) 0.041(2) 0.0034(15) -0.0117(18) -0.0029(17)
C32 0.034(3) 0.041(3) 0.039(2) 0.0129(18) 0.0058(18) 0.015(2)
C66 0.044(3) 0.034(2) 0.032(2) -0.0031(16) -0.0042(17) 0.015(2)
C75 0.026(2) 0.037(2) 0.035(2) -0.0080(16) 0.0044(16) -0.0106(18)
C33 0.019(2) 0.068(3) 0.038(2) 0.009(2) -0.0005(17) 0.013(2)
C68 0.049(3) 0.057(3) 0.043(2) -0.008(2) 0.002(2) 0.030(3)
C76 0.042(3) 0.046(3) 0.045(2) 0.005(2) -0.007(2) 0.005(2)
C73 0.030(3) 0.077(4) 0.035(2) -0.014(2) -0.0013(18) -0.017(2)
C41 0.022(2) 0.042(3) 0.053(3) -0.0100(19) 0.0004(18) 0.0073(19)
C23 0.044(3) 0.0189(19) 0.036(2) 0.0021(15) 0.0033(17) -0.0013(17)
C72 0.029(3) 0.060(3) 0.034(2) -0.0059(19) -0.0066(17) -0.004(2)
C44 0.020(2) 0.059(3) 0.055(3) 0.008(2) -0.0033(19) -0.008(2)
C34 0.022(2) 0.058(3) 0.046(2) -0.005(2) -0.0029(18) -0.006(2)
C45 0.023(2) 0.043(3) 0.044(2) 0.0063(18) -0.0008(17) -0.0034(19)
C4 0.041(3) 0.046(3) 0.036(2) -0.0007(18) 0.0096(19) 0.003(2)
C67 0.065(4) 0.036(2) 0.037(2) -0.0007(18) 0.022(2) -0.007(2)
C78 0.061(3) 0.029(2) 0.050(3) -0.0085(19) -0.012(2) 0.001(2)
C43 0.028(3) 0.065(4) 0.054(3) -0.010(2) 0.000(2) 0.012(2)
C1 0.060(3) 0.028(2) 0.043(2) 0.0019(18) 0.010(2) -0.003(2)
C2 0.043(3) 0.029(2) 0.059(3) -0.0044(19) -0.002(2) 0.003(2)
C42 0.034(3) 0.053(3) 0.064(3) -0.017(2) -0.001(2) 0.016(2)
C8 0.029(3) 0.024(3) 0.035(3) 0.001(2) 0.003(2) 0.006(2)
C3 0.066(4) 0.047(3) 0.048(3) -0.015(2) 0.017(2) -0.004(3)
C7 0.035(3) 0.024(3) 0.040(3) 0.003(2) 0.003(2) 0.010(2)
C6 0.040(4) 0.028(3) 0.037(3) 0.009(2) 0.008(2) 0.014(2)
C77 0.054(4) 0.117(6) 0.045(3) -0.025(3) -0.014(2) -0.021(4)
C5 0.045(4) 0.049(4) 0.039(3) 0.013(3) 0.006(3) 0.025(3)
P2 0.0135(5) 0.0209(5) 0.0286(4) -0.0005(3) 0.0002(3) -0.0016(4)
P1 0.0158(5) 0.0166(4) 0.0241(4) -0.0007(3) 0.0002(3) 0.0000(4)
Sb2 0.0268(17) 0.041(3) 0.0285(11) -0.0105(14) 0.0049(11) -0.011(2)

loop_
_atom_type_symbol
_atom_type_description
_atom_type_scat_dispersion_real
_atom_type_scat_dispersion_imag
_atom_type_scat_source
C C 0.0033 0.0016 'International Tables Vol C Tables 4.2.6.8 and 6.1.1.4'
H H 0.0000 0.0000 'International Tables Vol C Tables 4.2.6.8 and 6.1.1.4'
Al Al 0.0645 0.0514 'International Tables Vol C Tables 4.2.6.8 and 6.1.1.4'
Cl Cl 0.1484 0.1585 'International Tables Vol C Tables 4.2.6.8 and 6.1.1.4'
N N 0.0061 0.0033 'International Tables Vol C Tables 4.2.6.8 and 6.1.1.4'
O O 0.0106 0.0060 'International Tables Vol C Tables 4.2.6.8 and 6.1.1.4'
P P 0.1023 0.0942 'International Tables Vol C Tables 4.2.6.8 and 6.1.1.4'
Sb Sb -0.5866 1.5461 'International Tables Vol C Tables 4.2.6.8 and 6.1.1.4'

loop_
_geom_angle_atom_site_label_1
_geom_angle_atom_site_label_2
_geom_angle_atom_site_label_3
_geom_angle
_geom_angle_site_symmetry_1
_geom_angle_site_symmetry_3
_geom_angle_publ_flag
Cl3 Al1 Cl2 112.79(7) . . ?
Cl1 Al1 Cl2 114.99(7) . . ?
Cl1 Al1 Cl3 117.50(7) . . ?
N1 SB2b N2 153.6(5) . . ?
N1 SB1a N2 158.07(12) . . ?
O1 Al1 Cl2 102.60(11) . . ?
O1 Al1 Cl3 103.42(11) . . ?
O1 Al1 Cl1 102.95(10) . . ?
C60 N1 Sb1 112.4(2) . . ?
C60 N1 P1 127.2(2) . . ?
C60 N1 Sb2 116.2(2) . . ?
P1 N1 Sb1 118.12(15) . . ?
P1 N1 Sb2 116.53(17) . . ?
C4 O1 Al1 120.9(3) . . ?
C4 O1 C1 108.9(3) . . ?
C1 O1 Al1 130.1(2) . . ?
C70 N2 Sb1 112.4(2) . . ?
C70 N2 P2 128.6(3) . . ?
C70 N2 Sb2 116.4(2) . . ?
P2 N2 Sb1 118.36(16) . . ?
P2 N2 Sb2 114.9(2) . . ?
C13 C14 H14 119.9 . . ?
C13 C14 C15 120.1(3) . . ?
C15 C14 H14 119.9 . . ?
C11 C12 H12 119.8 . . ?
C13 C12 H12 119.8 . . ?
C13 C12 C11 120.4(3) . . ?
C31 C30 P1 116.8(3) . . ?
C35 C30 C31 119.4(4) . . ?
C35 C30 P1 123.7(3) . . ?
C12 C11 C10 121.0(3) . . ?
C12 C11 P1 120.9(3) . . ?
C10 C11 P1 118.0(2) . . ?
C11 C10 Sb1 120.3(2) . . ?
C11 C10 Sb2 120.2(2) . . ?
C15 C10 Sb1 121.8(3) . . ?
C15 C10 C11 117.9(3) . . ?
C15 C10 Sb2 120.4(3) . . ?
C51 C50 P2 116.0(3) . . ?
C55 C50 C51 119.5(3) . . ?
C55 C50 P2 124.5(3) . . ?
C14 C13 H13 120.3 . . ?
C12 C13 C14 119.5(3) . . ?
C12 C13 H13 120.3 . . ?
C30 C31 H31 119.9 . . ?
C32 C31 C30 120.3(4) . . ?
C10 SB2b N1 80.18(17) . . ?
C32 C31 H31 119.9 . . ?
C10 SB1a N1 79.94(12) . . ?
C10 SB2b N2 78.94(16) . . ?
C10 SB1a N2 78.68(12) . . ?
C21 C20 C25 119.9(3) . . ?
C21 C20 P1 121.6(3) . . ?
C25 C20 P1 118.3(3) . . ?
C61 C60 N1 120.3(3) . . ?
C65 C60 N1 119.6(3) . . ?
C65 C60 C61 119.7(3) . . ?
C63 C64 H64 119.0 . . ?
C63 C64 C65 121.9(4) . . ?
C65 C64 H64 119.0 . . ?
C8 O2 C5 107.9(4) . . ?
C14 C15 P2 121.1(3) . . ?
C10 C15 C14 121.1(3) . . ?
C10 C15 P2 117.8(3) . . ?
C60 C61 C66 121.8(3) . . ?
C62 C61 C60 119.3(4) . . ?
C62 C61 C66 118.8(4) . . ?
C50 C51 H51 119.9 . . ?
C52 C51 C50 120.3(4) . . ?
C52 C51 H51 119.9 . . ?
C20 C21 H21 120.0 . . ?
C22 C21 C20 120.0(3) . . ?
C22 C21 H21 120.0 . . ?
C20 C25 H25 120.5 . . ?
C24 C25 C20 119.1(4) . . ?
C24 C25 H25 120.5 . . ?
C64 C63 C67 121.1(4) . . ?
C62 C63 C64 118.3(4) . . ?
C62 C63 C67 120.6(4) . . ?
C50 C55 H55 120.2 . . ?
C54 C55 C50 119.5(4) . . ?
C54 C55 H55 120.2 . . ?
C60 C65 C64 118.7(4) . . ?
C60 C65 C68 122.1(4) . . ?
C64 C65 C68 119.2(4) . . ?
C51 C52 H52 119.9 . . ?
C51 C52 C53 120.2(4) . . ?
C53 C52 H52 119.9 . . ?
C30 C35 H35 119.9 . . ?
C30 C35 C34 120.1(4) . . ?
C34 C35 H35 119.9 . . ?
C70 C71 C76 121.9(4) . . ?
C72 C71 C70 119.0(4) . . ?
C72 C71 C76 119.2(4) . . ?
C61 C62 H62 119.0 . . ?
C63 C62 C61 122.0(4) . . ?
C63 C62 H62 119.0 . . ?
C21 C22 H22 119.9 . . ?
C23 C22 C21 120.3(4) . . ?
C23 C22 H22 119.9 . . ?
C41 C40 P2 122.8(3) . . ?
C45 C40 C41 118.9(4) . . ?
C45 C40 P2 118.3(3) . . ?
C71 C70 N2 119.1(3) . . ?
C75 C70 N2 120.6(4) . . ?
C75 C70 C71 119.8(4) . . ?
C55 C54 H54 119.6 . . ?
C53 C54 C55 120.8(4) . . ?
C53 C54 H54 119.6 . . ?
C75 C74 H74 118.9 . . ?
C73 C74 H74 118.9 . . ?
C73 C74 C75 122.2(4) . . ?
C25 C24 H24 119.6 . . ?
C25 C24 C23 120.9(4) . . ?
C23 C24 H24 119.6 . . ?
C52 C53 H53 120.1 . . ?
C54 C53 C52 119.7(4) . . ?
C54 C53 H53 120.1 . . ?
C31 C32 H32 120.4 . . ?
C31 C32 C33 119.3(4) . . ?
C33 C32 H32 120.4 . . ?
C61 C66 H66A 109.5 . . ?
C61 C66 H66B 109.5 . . ?
C61 C66 H66C 109.5 . . ?
H66A C66 H66B 109.5 . . ?
H66A C66 H66C 109.5 . . ?
H66B C66 H66C 109.5 . . ?
C70 C75 C78 121.6(4) . . ?
C74 C75 C70 118.7(4) . . ?
C74 C75 C78 119.7(4) . . ?
C32 C33 H33 119.3 . . ?
C34 C33 C32 121.4(4) . . ?
C34 C33 H33 119.3 . . ?
C65 C68 H68A 109.5 . . ?
C65 C68 H68B 109.5 . . ?
C65 C68 H68C 109.5 . . ?
H68A C68 H68B 109.5 . . ?
H68A C68 H68C 109.5 . . ?
H68B C68 H68C 109.5 . . ?
C71 C76 H76A 109.5 . . ?
C71 C76 H76B 109.5 . . ?
C71 C76 H76C 109.5 . . ?
H76A C76 H76B 109.5 . . ?
H76A C76 H76C 109.5 . . ?
H76B C76 H76C 109.5 . . ?
C74 C73 C77 120.8(5) . . ?
C72 C73 C74 117.8(4) . . ?
C72 C73 C77 121.4(5) . . ?
C40 C41 H41 119.8 . . ?
C42 C41 C40 120.3(4) . . ?
C42 C41 H41 119.8 . . ?
C22 C23 C24 119.8(4) . . ?
C22 C23 H23 120.1 . . ?
C24 C23 H23 120.1 . . ?
C71 C72 H72 118.8 . . ?
C73 C72 C71 122.5(4) . . ?
C73 C72 H72 118.8 . . ?
C45 C44 H44 119.8 . . ?
C43 C44 H44 119.8 . . ?
C43 C44 C45 120.3(4) . . ?
C35 C34 H34 120.2 . . ?
C33 C34 C35 119.5(4) . . ?
C33 C34 H34 120.2 . . ?
C40 C45 C44 119.4(4) . . ?
C40 C45 H45 120.3 . . ?
C44 C45 H45 120.3 . . ?
O1 C4 H4A 110.4 . . ?
O1 C4 H4B 110.4 . . ?
O1 C4 C3 106.7(4) . . ?
H4A C4 H4B 108.6 . . ?
C3 C4 H4A 110.4 . . ?
C3 C4 H4B 110.4 . . ?
C63 C67 H67A 109.5 . . ?
C63 C67 H67B 109.5 . . ?
C63 C67 H67C 109.5 . . ?
H67A C67 H67B 109.5 . . ?
H67A C67 H67C 109.5 . . ?
H67B C67 H67C 109.5 . . ?
C75 C78 H78A 109.5 . . ?
C75 C78 H78B 109.5 . . ?
C75 C78 H78C 109.5 . . ?
H78A C78 H78B 109.5 . . ?
H78A C78 H78C 109.5 . . ?
H78B C78 H78C 109.5 . . ?
C44 C43 H43 119.3 . . ?
C44 C43 C42 121.4(5) . . ?
C42 C43 H43 119.3 . . ?
O1 C1 H1A 111.0 . . ?
O1 C1 H1B 111.0 . . ?
O1 C1 C2 103.7(4) . . ?
H1A C1 H1B 109.0 . . ?
C2 C1 H1A 111.0 . . ?
C2 C1 H1B 111.0 . . ?
C1 C2 H2A 111.3 . . ?
C1 C2 H2B 111.3 . . ?
C1 C2 C3 102.4(4) . . ?
H2A C2 H2B 109.2 . . ?
C3 C2 H2A 111.3 . . ?
C3 C2 H2B 111.3 . . ?
C41 C42 H42 120.2 . . ?
C43 C42 C41 119.7(5) . . ?
C43 C42 H42 120.2 . . ?
O2 C8 H8A 110.2 . . ?
O2 C8 H8B 110.2 . . ?
O2 C8 C7 107.7(4) . . ?
H8A C8 H8B 108.5 . . ?
C7 C8 H8A 110.2 . . ?
C7 C8 H8B 110.2 . . ?
C4 C3 C2 103.9(4) . . ?
C4 C3 H3A 111.0 . . ?
C4 C3 H3B 111.0 . . ?
C2 C3 H3A 111.0 . . ?
C2 C3 H3B 111.0 . . ?
H3A C3 H3B 109.0 . . ?
C8 C7 H7A 111.5 . . ?
C8 C7 H7B 111.5 . . ?
C8 C7 C6 101.5(4) . . ?
H7A C7 H7B 109.3 . . ?
C6 C7 H7A 111.5 . . ?
C6 C7 H7B 111.5 . . ?
C7 C6 H6A 111.5 . . ?
C7 C6 H6B 111.5 . . ?
H6A C6 H6B 109.3 . . ?
C5 C6 C7 101.3(5) . . ?
C5 C6 H6A 111.5 . . ?
C5 C6 H6B 111.5 . . ?
C73 C77 H77A 109.5 . . ?
C73 C77 H77B 109.5 . . ?
C73 C77 H77C 109.5 . . ?
H77A C77 H77B 109.5 . . ?
H77A C77 H77C 109.5 . . ?
H77B C77 H77C 109.5 . . ?
O2 C5 C6 106.8(4) . . ?
O2 C5 H5A 110.4 . . ?
O2 C5 H5B 110.4 . . ?
C6 C5 H5A 110.4 . . ?
C6 C5 H5B 110.4 . . ?
H5A C5 H5B 108.6 . . ?
N2 P2 C50 116.31(17) . . ?
N2 P2 C15 103.10(16) . . ?
N2 P2 C40 114.91(17) . . ?
C15 P2 C50 104.70(16) . . ?
C15 P2 C40 109.78(18) . . ?
C40 P2 C50 107.37(18) . . ?
N1 P1 C30 115.78(16) . . ?
N1 P1 C11 103.15(16) . . ?
N1 P1 C20 115.35(16) . . ?
C30 P1 C11 105.78(16) . . ?
C30 P1 C20 106.49(18) . . ?
C20 P1 C11 109.78(16) . . ?

loop_
_geom_bond_atom_site_label_1
_geom_bond_atom_site_label_2
_geom_bond_distance
_geom_bond_site_symmetry_2
_geom_bond_publ_flag
SB1a N1 2.273(3) . ?
SB1a N2 2.312(3) . ?
SB1a C10 2.155(3) . ?
Cl2 Al1 2.3044(17) . ?
Cl3 Al1 2.2998(18) . ?
Cl1 Al1 2.2938(17) . ?
Al1 O1 2.027(3) . ?
N1 C60 1.435(4) . ?
N1 P1 1.610(3) . ?
N1 Sb2 2.293(5) . ?
O1 C4 1.440(5) . ?
O1 C1 1.446(5) . ?
N2 C70 1.436(4) . ?
N2 P2 1.600(3) . ?
N2 Sb2 2.330(4) . ?
C14 H14 0.9500 . ?
C14 C13 1.390(5) . ?
C14 C15 1.393(5) . ?
C12 H12 0.9500 . ?
C12 C11 1.390(5) . ?
C12 C13 1.378(5) . ?
C30 C31 1.405(5) . ?
C30 C35 1.388(5) . ?
C30 P1 1.801(4) . ?
C11 C10 1.400(5) . ?
C11 P1 1.803(3) . ?
C10 C15 1.392(5) . ?
C10 Sb2 2.121(4) . ?
C50 C51 1.396(5) . ?
C50 C55 1.391(5) . ?
C50 P2 1.808(4) . ?
C13 H13 0.9500 . ?
C31 H31 0.9500 . ?
C31 C32 1.383(6) . ?
C20 C21 1.387(5) . ?
C20 C25 1.405(5) . ?
C20 P1 1.802(4) . ?
C60 C61 1.406(5) . ?
C60 C65 1.400(5) . ?
C64 H64 0.9500 . ?
C64 C63 1.382(6) . ?
C64 C65 1.402(5) . ?
O2 C8 1.413(6) . ?
O2 C5 1.427(6) . ?
C15 P2 1.801(4) . ?
C61 C62 1.385(5) . ?
C61 C66 1.507(5) . ?
C51 H51 0.9500 . ?
C51 C52 1.378(5) . ?
C21 H21 0.9500 . ?
C21 C22 1.382(5) . ?
C25 H25 0.9500 . ?
C25 C24 1.373(5) . ?
C63 C62 1.381(6) . ?
C63 C67 1.505(5) . ?
C55 H55 0.9500 . ?
C55 C54 1.388(5) . ?
C65 C68 1.501(6) . ?
C52 H52 0.9500 . ?
C52 C53 1.387(6) . ?
C35 H35 0.9500 . ?
C35 C34 1.395(6) . ?
C71 C70 1.406(6) . ?
C71 C76 1.495(6) . ?
C71 C72 1.390(6) . ?
C62 H62 0.9500 . ?
C22 H22 0.9500 . ?
C22 C23 1.375(5) . ?
C40 C41 1.395(6) . ?
C40 C45 1.392(6) . ?
C40 P2 1.801(4) . ?
C70 C75 1.401(6) . ?
C54 H54 0.9500 . ?
C54 C53 1.376(6) . ?
C74 H74 0.9500 . ?
C74 C75 1.395(6) . ?
C74 C73 1.392(7) . ?
C24 H24 0.9500 . ?
C24 C23 1.389(6) . ?
C53 H53 0.9500 . ?
C32 H32 0.9500 . ?
C32 C33 1.387(7) . ?
C66 H66A 0.9800 . ?
C66 H66B 0.9800 . ?
C66 H66C 0.9800 . ?
C75 C78 1.508(6) . ?
C33 H33 0.9500 . ?
C33 C34 1.375(7) . ?
C68 H68A 0.9800 . ?
C68 H68B 0.9800 . ?
C68 H68C 0.9800 . ?
C76 H76A 0.9800 . ?
C76 H76B 0.9800 . ?
C76 H76C 0.9800 . ?
C73 C72 1.373(7) . ?
C73 C77 1.521(6) . ?
C41 H41 0.9500 . ?
C41 C42 1.393(6) . ?
C23 H23 0.9500 . ?
C72 H72 0.9500 . ?
C44 H44 0.9500 . ?
C44 C45 1.402(6) . ?
C44 C43 1.355(7) . ?
C34 H34 0.9500 . ?
C45 H45 0.9500 . ?
C4 H4A 0.9900 . ?
C4 H4B 0.9900 . ?
C4 C3 1.510(7) . ?
C67 H67A 0.9800 . ?
C67 H67B 0.9800 . ?
C67 H67C 0.9800 . ?
C78 H78A 0.9800 . ?
C78 H78B 0.9800 . ?
C78 H78C 0.9800 . ?
C43 H43 0.9500 . ?
C43 C42 1.358(7) . ?
C1 H1A 0.9900 . ?
C1 H1B 0.9900 . ?
C1 C2 1.505(6) . ?
C2 H2A 0.9900 . ?
C2 H2B 0.9900 . ?
C2 C3 1.517(7) . ?
C42 H42 0.9500 . ?
C8 H8A 0.9900 . ?
C8 H8B 0.9900 . ?
C8 C7 1.499(7) . ?
C3 H3A 0.9900 . ?
C3 H3B 0.9900 . ?
C7 H7A 0.9900 . ?
C7 H7B 0.9900 . ?
C7 C6 1.511(7) . ?
C6 H6A 0.9900 . ?
C6 H6B 0.9900 . ?
C6 C5 1.485(8) . ?
C77 H77A 0.9800 . ?
C77 H77B 0.9800 . ?
C77 H77C 0.9800 . ?
C5 H5A 0.9900 . ?
C5 H5B 0.9900 . ?

loop_
_geom_torsion_atom_site_label_1
_geom_torsion_atom_site_label_2
_geom_torsion_atom_site_label_3
_geom_torsion_atom_site_label_4
_geom_torsion
_geom_torsion_site_symmetry_1
_geom_torsion_site_symmetry_2
_geom_torsion_site_symmetry_3
_geom_torsion_site_symmetry_4
_geom_torsion_publ_flag
SB2b N1 C60 C61 84.2(6) . . . . ?
SB1a N1 C60 C61 70.5(4) . . . . ?
SB2b N1 C60 C65 -88.9(6) . . . . ?
SB1a N1 C60 C65 -102.5(4) . . . . ?
SB2b C10 C15 C14 166.1(6) . . . . ?
SB1a C10 C15 C14 -177.8(3) . . . . ?
SB2b C10 C15 P2 -12.6(6) . . . . ?
SB1a C10 C15 P2 3.6(4) . . . . ?
SB2b N2 C70 C71 -86.6(6) . . . . ?
SB1a N2 C70 C71 -73.3(4) . . . . ?
SB2b N2 C70 C75 85.6(6) . . . . ?
SB1a N2 C70 C75 99.0(4) . . . . ?
Al1 O1 C4 C3 173.8(3) . . . . ?
Al1 O1 C1 C2 -153.6(3) . . . . ?
C12 C11 C10 SB2b -166.9(6) . . . . ?
C12 C11 C10 SB1a 177.0(3) . . . . ?
P1 C11 C10 SB1a -4.8(4) . . . . ?
P1 C11 C10 SB2b 11.3(6) . . . . ?
N1 C60 C61 C62 -171.0(3) . . . . ?
SB2b N2 P2 C50 -95.9(5) . . . . ?
SB1a N2 P2 C50 -109.6(2) . . . . ?
SB2b N2 P2 C15 18.1(5) . . . . ?
SB1a N2 P2 C15 4.3(2) . . . . ?
SB2b N2 P2 C40 137.5(5) . . . . ?
SB1a N2 P2 C40 123.7(2) . . . . ?
N1 C60 C61 C66 8.2(6) . . . . ?
N1 C60 C65 C64 172.0(3) . . . . ?
N1 C60 C65 C68 -5.5(6) . . . . ?
O1 C4 C3 C2 -14.9(5) . . . . ?
O1 C1 C2 C3 -38.0(5) . . . . ?
N2 C70 C75 C74 -171.8(4) . . . . ?
N2 C70 C75 C78 6.9(6) . . . . ?
C14 C15 P2 N2 176.4(3) . . . . ?
C14 C15 P2 C50 -61.5(3) . . . . ?
C14 C15 P2 C40 53.5(3) . . . . ?
C12 C11 C10 C15 -1.1(5) . . . . ?
C12 C11 P1 N1 177.6(3) . . . . ?
C12 C11 P1 C30 55.5(3) . . . . ?
C12 C11 P1 C20 -59.0(3) . . . . ?
C30 C31 C32 C33 0.6(6) . . . . ?
C30 C35 C34 C33 0.3(6) . . . . ?
C11 C12 C13 C14 1.5(5) . . . . ?
C11 C10 C15 C14 0.3(5) . . . . ?
C11 C10 C15 P2 -178.4(2) . . . . ?
C10 C11 P1 N1 -0.6(3) . . . . ?
C10 C11 P1 C30 -122.6(3) . . . . ?
C10 C11 P1 C20 122.9(3) . . . . ?
C10 C15 P2 N2 -4.9(3) . . . . ?
C10 C15 P2 C50 117.2(3) . . . . ?
C10 C15 P2 C40 -127.8(3) . . . . ?
C50 C51 C52 C53 0.8(6) . . . . ?
C50 C55 C54 C53 1.8(6) . . . . ?
C13 C14 C15 C10 1.3(5) . . . . ?
C13 C14 C15 P2 180.0(3) . . . . ?
C13 C12 C11 C10 0.2(5) . . . . ?
C13 C12 C11 P1 -177.9(3) . . . . ?
C31 C30 C35 C34 0.5(6) . . . . ?
C31 C30 P1 N1 -53.1(3) . . . . ?
C31 C30 P1 C11 60.4(3) . . . . ?
C31 C30 P1 C20 177.2(3) . . . . ?
C31 C32 C33 C34 0.3(6) . . . . ?
C20 C21 C22 C23 0.6(6) . . . . ?
C20 C25 C24 C23 -1.5(6) . . . . ?
C60 N1 P1 C30 -78.2(3) . . . . ?
C60 N1 P1 C11 166.8(3) . . . . ?
C60 N1 P1 C20 47.1(4) . . . . ?
C60 C61 C62 C63 -0.6(6) . . . . ?
C64 C63 C62 C61 -1.6(6) . . . . ?
O2 C8 C7 C6 -28.3(6) . . . . ?
C15 C14 C13 C12 -2.2(5) . . . . ?
C61 C60 C65 C64 -1.2(6) . . . . ?
C61 C60 C65 C68 -178.6(4) . . . . ?
C51 C50 C55 C54 -0.5(5) . . . . ?
C51 C50 P2 N2 59.3(3) . . . . ?
C51 C50 P2 C15 -53.7(3) . . . . ?
C51 C50 P2 C40 -170.4(3) . . . . ?
C51 C52 C53 C54 0.6(6) . . . . ?
C21 C20 C25 C24 0.1(6) . . . . ?
C21 C20 P1 N1 109.6(3) . . . . ?
C21 C20 P1 C30 -120.5(3) . . . . ?
C21 C20 P1 C11 -6.4(4) . . . . ?
C21 C22 C23 C24 -1.9(6) . . . . ?
C25 C20 C21 C22 0.3(6) . . . . ?
SB1a N1 P1 C30 120.4(2) . . . . ?
SB2b N1 P1 C30 105.9(5) . . . . ?
SB2b N1 P1 C11 -9.2(5) . . . . ?
SB1a N1 P1 C11 5.4(2) . . . . ?
C25 C20 P1 N1 -66.0(3) . . . . ?
C25 C20 P1 C30 64.0(3) . . . . ?
C25 C20 P1 C11 178.1(3) . . . . ?
C25 C24 C23 C22 2.4(7) . . . . ?
C63 C64 C65 C60 -1.2(6) . . . . ?
C63 C64 C65 C68 176.4(4) . . . . ?
C55 C50 C51 C52 -0.8(5) . . . . ?
C55 C50 P2 N2 -122.9(3) . . . . ?
C55 C50 P2 C15 124.1(3) . . . . ?
C55 C50 P2 C40 7.4(4) . . . . ?
C55 C54 C53 C52 -1.9(6) . . . . ?
C65 C60 C61 C62 2.0(6) . . . . ?
C65 C60 C61 C66 -178.7(4) . . . . ?
C65 C64 C63 C62 2.5(6) . . . . ?
C65 C64 C63 C67 -177.9(4) . . . . ?
C35 C30 C31 C32 -1.0(5) . . . . ?
C35 C30 P1 N1 129.5(3) . . . . ?
C35 C30 P1 C11 -117.0(3) . . . . ?
C35 C30 P1 C20 -0.2(4) . . . . ?
C71 C70 C75 C74 0.4(6) . . . . ?
C71 C70 C75 C78 179.1(4) . . . . ?
C40 C41 C42 C43 1.9(7) . . . . ?
C70 N2 P2 C50 80.6(4) . . . . ?
C70 N2 P2 C15 -165.5(3) . . . . ?
C70 N2 P2 C40 -46.1(4) . . . . ?
C70 C71 C72 C73 0.4(7) . . . . ?
C74 C73 C72 C71 1.3(7) . . . . ?
C32 C33 C34 C35 -0.8(7) . . . . ?
C66 C61 C62 C63 -179.9(4) . . . . ?
C75 C74 C73 C72 -2.2(7) . . . . ?
C75 C74 C73 C77 175.9(4) . . . . ?
C76 C71 C70 N2 -9.1(6) . . . . ?
C76 C71 C70 C75 178.5(4) . . . . ?
C76 C71 C72 C73 -179.4(4) . . . . ?
C73 C74 C75 C70 1.4(6) . . . . ?
C73 C74 C75 C78 -177.4(4) . . . . ?
C41 C40 C45 C44 0.6(6) . . . . ?
C41 C40 P2 N2 -113.6(4) . . . . ?
C41 C40 P2 C50 115.3(4) . . . . ?
C41 C40 P2 C15 2.0(4) . . . . ?
C72 C71 C70 N2 171.1(4) . . . . ?
C72 C71 C70 C75 -1.2(6) . . . . ?
C44 C43 C42 C41 -1.2(8) . . . . ?
C45 C40 C41 C42 -1.5(6) . . . . ?
C45 C40 P2 N2 64.6(4) . . . . ?
C45 C40 P2 C50 -66.5(3) . . . . ?
C45 C40 P2 C15 -179.7(3) . . . . ?
C45 C44 C43 C42 0.3(8) . . . . ?
C4 O1 C1 C2 29.9(5) . . . . ?
C67 C63 C62 C61 178.8(4) . . . . ?
C43 C44 C45 C40 0.1(7) . . . . ?
C1 O1 C4 C3 -9.3(5) . . . . ?
C1 C2 C3 C4 32.2(5) . . . . ?
C8 O2 C5 C6 17.4(7) . . . . ?
C8 C7 C6 C5 37.1(6) . . . . ?
C7 C6 C5 O2 -34.4(6) . . . . ?
C77 C73 C72 C71 -176.8(5) . . . . ?
C5 O2 C8 C7 7.4(6) . . . . ?
P2 N2 C70 C71 97.0(4) . . . . ?
P2 N2 C70 C75 -90.7(4) . . . . ?
P2 C50 C51 C52 177.1(3) . . . . ?
P2 C50 C55 C54 -178.2(3) . . . . ?
P2 C40 C41 C42 176.7(4) . . . . ?
P2 C40 C45 C44 -177.7(3) . . . . ?
P1 N1 C60 C61 -91.8(4) . . . . ?
P1 N1 C60 C65 95.2(4) . . . . ?
P1 C30 C31 C32 -178.5(3) . . . . ?
P1 C30 C35 C34 177.8(3) . . . . ?
P1 C11 C10 C15 177.1(2) . . . . ?
P1 C20 C21 C22 -175.1(3) . . . . ?
SB2b N1 P1 C20 -128.9(5) . . . . ?
SB1a N1 P1 C20 -114.3(2) . . . . ?
P1 C20 C25 C24 175.7(3) . . . . ?
